data_7210545
loop_
_publ_author_name
'Li, Yu'
'Song, Datong'

_publ_section_title
;
 Syntheses, structures and luminescent properties of decorated lanthanide
 metal-organic frameworks of (E)-4,4'-(ethene-1,2-diyl)dibenzoic acids
;
_journal_issue 6
_journal_name_full CrystEngComm
_journal_page_first 1821
_journal_page_last 1830
_journal_paper_doi 10.1039/c0ce00750a
_journal_volume 13
_journal_year 2011
_chemical_formula_sum 'C33 H36 N O8 S3 Tb'
_chemical_formula_weight 829.73
_chemical_name_systematic
;
?
;
_space_group_IT_number 2
_symmetry_cell_setting triclinic
_symmetry_space_group_name_Hall '-P 1'
_symmetry_space_group_name_H-M 'P -1'
_atom_sites_solution_hydrogens geom
_atom_sites_solution_primary direct
_atom_sites_solution_secondary difmap
_audit_creation_method SHELXL-97
_cell_angle_alpha 114.240(9)
_cell_angle_beta 91.363(9)
_cell_angle_gamma 94.361(10)
_cell_formula_units_Z 2
_cell_length_a 8.6455(12)
_cell_length_b 14.142(2)
_cell_length_c 16.283(3)
_cell_measurement_reflns_used 30192
_cell_measurement_temperature 150(2)
_cell_measurement_theta_max 25.00
_cell_measurement_theta_min 1.61
_cell_volume 1806.7(5)
_computing_structure_refinement 'SHELXL-97 (Sheldrick, 2008)'
_computing_structure_solution 'SHELXS-97 (Sheldrick, 2008)'
_diffrn_ambient_temperature 150(2)
_diffrn_measured_fraction_theta_full 0.981
_diffrn_measured_fraction_theta_max 0.981
_diffrn_radiation_monochromator graphite
_diffrn_radiation_source 'fine-focus sealed tube'
_diffrn_radiation_type MoK\a
_diffrn_radiation_wavelength 0.71073
_diffrn_reflns_av_R_equivalents 0.0544
_diffrn_reflns_av_sigmaI/netI 0.0468
_diffrn_reflns_limit_h_max 10
_diffrn_reflns_limit_h_min -10
_diffrn_reflns_limit_k_max 16
_diffrn_reflns_limit_k_min -16
_diffrn_reflns_limit_l_max 19
_diffrn_reflns_limit_l_min -19
_diffrn_reflns_number 30192
_diffrn_reflns_theta_full 25.00
_diffrn_reflns_theta_max 25.00
_diffrn_reflns_theta_min 1.61
_exptl_absorpt_coefficient_mu 2.178
_exptl_absorpt_correction_T_max 0.8989
_exptl_absorpt_correction_T_min 0.4916
_exptl_absorpt_correction_type multi-scan
_exptl_absorpt_process_details SADABS
_exptl_crystal_colour colorless
_exptl_crystal_density_diffrn 1.525
_exptl_crystal_density_method 'not measured'
_exptl_crystal_description block
_exptl_crystal_F_000 836
_exptl_crystal_size_max 0.38
_exptl_crystal_size_mid 0.05
_exptl_crystal_size_min 0.05
_refine_diff_density_max 3.137
_refine_diff_density_min -1.832
_refine_diff_density_rms 0.175
_refine_ls_extinction_method none
_refine_ls_goodness_of_fit_ref 0.972
_refine_ls_hydrogen_treatment constr
_refine_ls_matrix_type full
_refine_ls_number_parameters 329
_refine_ls_number_reflns 6242
_refine_ls_number_restraints 2
_refine_ls_restrained_S_all 0.972
_refine_ls_R_factor_all 0.0659
_refine_ls_R_factor_gt 0.0523
_refine_ls_shift/su_max 0.001
_refine_ls_shift/su_mean 0.000
_refine_ls_structure_factor_coef Fsqd
_refine_ls_weighting_details 'calc w=1/[\s^2^(Fo^2^)+(0.0982P)^2^+10.0468P] where P=(Fo^2^+2Fc^2^)/3'
_refine_ls_weighting_scheme calc
_refine_ls_wR_factor_gt 0.1373
_refine_ls_wR_factor_ref 0.1448
_reflns_number_gt 5276
_reflns_number_total 6242
_reflns_threshold_expression >2sigma(I)
_cod_data_source_file c0ce00750a.txt
_cod_data_source_block 9
_cod_original_cell_volume 1806.8(5)
_cod_original_sg_symbol_H-M P-1
_cod_database_code 7210545

loop_
_symmetry_equiv_pos_as_xyz
'x, y, z'
'-x, -y, -z'

loop_
_atom_site_label
_atom_site_type_symbol
_atom_site_fract_x
_atom_site_fract_y
_atom_site_fract_z
_atom_site_U_iso_or_equiv
_atom_site_adp_type
_atom_site_occupancy
_atom_site_symmetry_multiplicity
_atom_site_calc_flag
_atom_site_refinement_flags
_atom_site_disorder_assembly
_atom_site_disorder_group
Tb1 Tb -0.18604(3) 0.95622(2) 0.56085(2) 0.01785(13) Uani 1 1 d . . .
S1 S 0.6879(10) 1.1788(7) 0.9601(6) 0.0871(8) Uani 0.50 1 d PD A 1
S1A S 0.6358(10) 1.2176(7) 0.9898(6) 0.0871(8) Uani 0.50 1 d PD A 2
S2 S -0.3368(4) 0.5683(3) -0.0350(3) 0.0871(8) Uani 1 1 d . . .
S3 S -0.8439(4) 0.3715(3) 0.3137(3) 0.0842(10) Uani 1 1 d . . .
O1 O 0.0446(5) 0.9074(4) 0.6151(3) 0.0249(11) Uani 1 1 d . . .
O2 O -0.1076(6) 1.0007(4) 0.7197(3) 0.0303(12) Uani 1 1 d . . .
O3 O -0.0045(5) 0.9042(4) 0.4228(3) 0.0216(10) Uani 1 1 d . . .
O4 O -0.1714(6) 0.7888(4) 0.4381(4) 0.0312(12) Uani 1 1 d . . .
O5 O -0.3175(6) 0.8251(4) 0.6040(4) 0.0308(12) Uani 1 1 d . . .
O6 O -0.4569(5) 0.8888(4) 0.5282(4) 0.0321(12) Uani 1 1 d . . .
O7 O -0.3208(6) 1.1028(4) 0.6437(4) 0.0349(13) Uani 1 1 d . . .
O8 O -0.2833(5) 1.0082(4) 0.4485(3) 0.0240(10) Uani 1 1 d . . .
N1 N -0.4801(8) 1.2062(6) 0.7437(5) 0.0403(17) Uani 1 1 d . . .
C1 C 0.0164(8) 0.9582(5) 0.6982(5) 0.0235(9) Uani 1 1 d . . .
C2 C 0.1365(10) 0.9697(7) 0.7695(6) 0.040(2) Uani 1 1 d . . .
C3 C 0.2703(11) 0.9153(8) 0.7460(7) 0.048(2) Uani 1 1 d . . .
H3A H 0.2807 0.8688 0.6851 0.057 Uiso 1 1 calc R . .
C4 C 0.3867(15) 0.9292(10) 0.8109(9) 0.079(4) Uani 1 1 d . . .
H4A H 0.4751 0.8910 0.7943 0.094 Uiso 1 1 calc R . .
C5 C 0.3755(13) 0.9978(9) 0.8993(8) 0.0604(8) Uani 1 1 d . . .
C6 C 0.2431(14) 1.0514(9) 0.9242(8) 0.0604(8) Uani 1 1 d . . .
H6A H 0.2347 1.0981 0.9853 0.072 Uiso 1 1 calc R . .
C7 C 0.1208(13) 1.0368(8) 0.8590(7) 0.057(3) Uani 1 1 d . . .
H7A H 0.0299 1.0723 0.8763 0.069 Uiso 1 1 calc R . .
C8 C 0.5118(13) 1.0128(9) 0.9673(7) 0.0604(8) Uani 1 1 d . . .
C9 C 0.6673(13) 1.0618(8) 0.9485(7) 0.0604(8) Uani 1 1 d . . .
C10 C 0.666(3) 1.242(2) 1.0765(9) 0.0871(8) Uani 0.50 1 d PD A 1
H10A H 0.7299 1.2115 1.1082 0.131 Uiso 0.50 1 calc PR A 1
H10B H 0.5568 1.2330 1.0887 0.131 Uiso 0.50 1 calc PR A 1
H10C H 0.6997 1.3162 1.0975 0.131 Uiso 0.50 1 calc PR A 1
C10A C 0.593(3) 1.267(2) 1.1030(10) 0.0871(8) Uani 0.50 1 d PD A 2
H10D H 0.5737 1.3407 1.1233 0.131 Uiso 0.50 1 calc PR A 2
H10G H 0.6812 1.2617 1.1392 0.131 Uiso 0.50 1 calc PR A 2
H10E H 0.5004 1.2277 1.1101 0.131 Uiso 0.50 1 calc PR A 2
C11 C -0.0759(8) 0.8119(6) 0.3914(5) 0.0235(9) Uani 1 1 d . . .
C12 C -0.0584(10) 0.7338(6) 0.2996(5) 0.0320(17) Uani 1 1 d . . .
C13 C 0.0109(10) 0.7626(7) 0.2353(5) 0.039(2) Uani 1 1 d . . .
H13A H 0.0583 0.8314 0.2528 0.046 Uiso 1 1 calc R . .
C14 C 0.0105(13) 0.6913(7) 0.1467(6) 0.053(3) Uani 1 1 d . . .
H14A H 0.0565 0.7118 0.1034 0.064 Uiso 1 1 calc R . .
C15 C -0.0574(13) 0.5883(9) 0.1196(8) 0.0604(8) Uani 1 1 d . . .
C16 C -0.1229(13) 0.5607(9) 0.1843(7) 0.0604(8) Uani 1 1 d . . .
H16A H -0.1693 0.4917 0.1674 0.072 Uiso 1 1 calc R . .
C17 C -0.1218(13) 0.6314(8) 0.2726(8) 0.0604(8) Uani 1 1 d . . .
H17A H -0.1650 0.6100 0.3161 0.072 Uiso 1 1 calc R . .
C18 C -0.0645(13) 0.5110(9) 0.0198(8) 0.0604(8) Uani 1 1 d . . .
C19 C -0.2279(13) 0.4733(8) -0.0217(8) 0.0604(8) Uani 1 1 d . . .
H19A H -0.2852 0.4447 0.0162 0.072 Uiso 1 1 calc R . .
H19B H -0.2222 0.4154 -0.0818 0.072 Uiso 1 1 calc R . .
C20 C -0.2189(16) 0.6084(11) -0.1001(10) 0.0871(8) Uani 1 1 d . . .
H20D H -0.2246 0.6830 -0.0830 0.131 Uiso 1 1 calc R . .
H20E H -0.2533 0.5695 -0.1639 0.131 Uiso 1 1 calc R . .
H20F H -0.1115 0.5957 -0.0907 0.131 Uiso 1 1 calc R . .
C21 C -0.4399(8) 0.8205(5) 0.5592(5) 0.0235(9) Uani 1 1 d . . .
C22 C -0.5653(8) 0.7351(6) 0.5395(6) 0.0330(18) Uani 1 1 d . . .
C23 C -0.6977(9) 0.7283(7) 0.4857(6) 0.041(2) Uani 1 1 d . . .
H23A H -0.7074 0.7781 0.4611 0.049 Uiso 1 1 calc R . .
C24 C -0.8140(10) 0.6492(8) 0.4682(7) 0.051(3) Uani 1 1 d . . .
H24A H -0.9046 0.6461 0.4326 0.061 Uiso 1 1 calc R . .
C25 C -0.8015(13) 0.5737(9) 0.5018(8) 0.0604(8) Uani 1 1 d . B .
C26 C -0.6706(13) 0.5810(9) 0.5558(7) 0.0604(8) Uani 1 1 d . . .
H26A H -0.6613 0.5310 0.5802 0.072 Uiso 1 1 calc R . .
C27 C -0.5541(9) 0.6601(7) 0.5742(7) 0.044(2) Uani 1 1 d . . .
H27A H -0.4649 0.6638 0.6111 0.053 Uiso 1 1 calc R . .
C28 C -0.9310(13) 0.4889(9) 0.4839(8) 0.0604(8) Uani 1 1 d . . .
C29 C -0.8907(11) 0.3813(8) 0.4240(8) 0.055(3) Uani 1 1 d . B .
H29A H -0.9799 0.3301 0.4178 0.067 Uiso 1 1 calc R . .
H29B H -0.8009 0.3641 0.4523 0.067 Uiso 1 1 calc R . .
C30 C -1.022(3) 0.3539(19) 0.2749(18) 0.0871(8) Uani 0.60 1 d P B 1
H30A H -1.0243 0.3444 0.2118 0.131 Uiso 0.60 1 calc PR B 1
H30B H -1.0757 0.4147 0.3105 0.131 Uiso 0.60 1 calc PR B 1
H30C H -1.0730 0.2917 0.2787 0.131 Uiso 0.60 1 calc PR B 1
C30A C -0.848(4) 0.240(3) 0.239(3) 0.0871(8) Uani 0.40 1 d P B 2
H30D H -0.8217 0.2352 0.1788 0.131 Uiso 0.40 1 calc PR B 2
H30E H -0.9522 0.2054 0.2344 0.131 Uiso 0.40 1 calc PR B 2
H30F H -0.7723 0.2062 0.2603 0.131 Uiso 0.40 1 calc PR B 2
C31 C -0.4170(9) 1.1184(7) 0.7019(5) 0.0347(18) Uani 1 1 d . . .
H31A H -0.4477 1.0624 0.7178 0.042 Uiso 1 1 calc R . .
C32 C -0.5983(13) 1.2172(11) 0.8070(8) 0.071(3) Uani 1 1 d . . .
H32A H -0.6237 1.1503 0.8106 0.107 Uiso 1 1 calc R . .
H32B H -0.6916 1.2388 0.7868 0.107 Uiso 1 1 calc R . .
H32C H -0.5600 1.2698 0.8666 0.107 Uiso 1 1 calc R . .
C33 C -0.4408(15) 1.2946(9) 0.7219(9) 0.073(3) Uani 1 1 d . . .
H33A H -0.3357 1.2914 0.7003 0.110 Uiso 1 1 calc R . .
H33B H -0.4453 1.3594 0.7759 0.110 Uiso 1 1 calc R . .
H33C H -0.5151 1.2927 0.6746 0.110 Uiso 1 1 calc R . .

loop_
_atom_site_aniso_label
_atom_site_aniso_U_11
_atom_site_aniso_U_22
_atom_site_aniso_U_33
_atom_site_aniso_U_23
_atom_site_aniso_U_13
_atom_site_aniso_U_12
Tb1 0.01119(18) 0.0215(2) 0.01882(19) 0.00589(14) -0.00102(12) 0.00428(12)
S1 0.0745(19) 0.081(2) 0.111(2) 0.0446(18) 0.0032(16) 0.0104(15)
S1A 0.0745(19) 0.081(2) 0.111(2) 0.0446(18) 0.0032(16) 0.0104(15)
S2 0.0745(19) 0.081(2) 0.111(2) 0.0446(18) 0.0032(16) 0.0104(15)
S3 0.081(2) 0.081(2) 0.077(2) 0.0202(18) -0.0012(18) 0.0075(19)
O1 0.016(2) 0.034(3) 0.026(3) 0.014(2) -0.003(2) 0.003(2)
O2 0.033(3) 0.033(3) 0.024(3) 0.010(2) 0.002(2) 0.003(2)
O3 0.019(2) 0.022(2) 0.019(2) 0.0036(19) -0.0041(19) 0.005(2)
O4 0.030(3) 0.025(3) 0.032(3) 0.005(2) 0.004(2) 0.000(2)
O5 0.023(3) 0.036(3) 0.036(3) 0.018(2) -0.005(2) 0.002(2)
O6 0.014(2) 0.031(3) 0.057(4) 0.024(3) -0.001(2) 0.002(2)
O7 0.027(3) 0.039(3) 0.034(3) 0.009(3) 0.007(2) 0.015(2)
O8 0.015(2) 0.033(3) 0.026(3) 0.014(2) -0.0010(19) 0.006(2)
N1 0.034(4) 0.045(4) 0.033(4) 0.004(3) 0.005(3) 0.019(3)
C1 0.020(2) 0.024(2) 0.028(2) 0.0116(18) -0.0017(17) 0.0013(17)
C2 0.041(5) 0.050(5) 0.034(5) 0.024(4) -0.009(4) 0.000(4)
C3 0.047(5) 0.048(6) 0.050(6) 0.024(5) -0.019(4) 0.008(4)
C4 0.076(8) 0.073(8) 0.084(9) 0.031(7) -0.041(7) 0.010(7)
C5 0.065(2) 0.0553(19) 0.0581(19) 0.0226(15) -0.0079(15) -0.0038(16)
C6 0.065(2) 0.0553(19) 0.0581(19) 0.0226(15) -0.0079(15) -0.0038(16)
C7 0.066(7) 0.063(7) 0.039(5) 0.019(5) -0.020(5) 0.007(5)
C8 0.065(2) 0.0553(19) 0.0581(19) 0.0226(15) -0.0079(15) -0.0038(16)
C9 0.065(2) 0.0553(19) 0.0581(19) 0.0226(15) -0.0079(15) -0.0038(16)
C10 0.0745(19) 0.081(2) 0.111(2) 0.0446(18) 0.0032(16) 0.0104(15)
C10A 0.0745(19) 0.081(2) 0.111(2) 0.0446(18) 0.0032(16) 0.0104(15)
C11 0.020(2) 0.024(2) 0.028(2) 0.0116(18) -0.0017(17) 0.0013(17)
C12 0.040(4) 0.027(4) 0.025(4) 0.006(3) 0.001(3) 0.007(3)
C13 0.048(5) 0.030(4) 0.028(4) 0.001(3) 0.004(4) 0.005(4)
C14 0.085(8) 0.039(5) 0.030(5) 0.007(4) 0.017(5) 0.006(5)
C15 0.065(2) 0.0553(19) 0.0581(19) 0.0226(15) -0.0079(15) -0.0038(16)
C16 0.065(2) 0.0553(19) 0.0581(19) 0.0226(15) -0.0079(15) -0.0038(16)
C17 0.065(2) 0.0553(19) 0.0581(19) 0.0226(15) -0.0079(15) -0.0038(16)
C18 0.065(2) 0.0553(19) 0.0581(19) 0.0226(15) -0.0079(15) -0.0038(16)
C19 0.065(2) 0.0553(19) 0.0581(19) 0.0226(15) -0.0079(15) -0.0038(16)
C20 0.0745(19) 0.081(2) 0.111(2) 0.0446(18) 0.0032(16) 0.0104(15)
C21 0.020(2) 0.024(2) 0.028(2) 0.0116(18) -0.0017(17) 0.0013(17)
C22 0.020(4) 0.034(4) 0.044(5) 0.015(4) 0.001(3) 0.004(3)
C23 0.029(4) 0.038(5) 0.062(6) 0.029(4) -0.007(4) -0.002(4)
C24 0.030(4) 0.051(6) 0.076(7) 0.035(5) -0.021(4) -0.014(4)
C25 0.065(2) 0.0553(19) 0.0581(19) 0.0226(15) -0.0079(15) -0.0038(16)
C26 0.065(2) 0.0553(19) 0.0581(19) 0.0226(15) -0.0079(15) -0.0038(16)
C27 0.024(4) 0.045(5) 0.073(7) 0.038(5) -0.007(4) -0.003(4)
C28 0.065(2) 0.0553(19) 0.0581(19) 0.0226(15) -0.0079(15) -0.0038(16)
C29 0.030(5) 0.042(5) 0.095(8) 0.029(5) 0.010(5) 0.004(4)
C30 0.0745(19) 0.081(2) 0.111(2) 0.0446(18) 0.0032(16) 0.0104(15)
C30A 0.0745(19) 0.081(2) 0.111(2) 0.0446(18) 0.0032(16) 0.0104(15)
C31 0.027(4) 0.037(5) 0.035(4) 0.009(4) -0.004(3) 0.005(4)
C32 0.053(6) 0.104(10) 0.059(7) 0.030(7) 0.034(5) 0.040(7)
C33 0.086(9) 0.059(7) 0.080(8) 0.026(6) 0.032(7) 0.039(7)

loop_
_atom_type_symbol
_atom_type_description
_atom_type_scat_dispersion_real
_atom_type_scat_dispersion_imag
_atom_type_scat_source
C C 0.0033 0.0016 'International Tables Vol C Tables 4.2.6.8 and 6.1.1.4'
H H 0.0000 0.0000 'International Tables Vol C Tables 4.2.6.8 and 6.1.1.4'
N N 0.0061 0.0033 'International Tables Vol C Tables 4.2.6.8 and 6.1.1.4'
S S 0.1246 0.1234 'International Tables Vol C Tables 4.2.6.8 and 6.1.1.4'
Tb Tb -0.1723 4.1537 'International Tables Vol C Tables 4.2.6.8 and 6.1.1.4'
O O 0.0106 0.0060 'International Tables Vol C Tables 4.2.6.8 and 6.1.1.4'

loop_
_geom_angle_atom_site_label_1
_geom_angle_atom_site_label_2
_geom_angle_atom_site_label_3
_geom_angle
_geom_angle_site_symmetry_1
_geom_angle_site_symmetry_3
O7 Tb1 O8 76.12(18) . .
O7 Tb1 O3 79.03(18) . 2_576
O8 Tb1 O3 78.99(16) . 2_576
O7 Tb1 O4 151.84(19) . .
O8 Tb1 O4 85.61(18) . .
O3 Tb1 O4 118.66(16) 2_576 .
O7 Tb1 O6 76.30(19) . .
O8 Tb1 O6 73.52(17) . .
O3 Tb1 O6 146.60(16) 2_576 .
O4 Tb1 O6 78.08(18) . .
O7 Tb1 O1 125.68(18) . .
O8 Tb1 O1 143.23(16) . .
O3 Tb1 O1 77.49(16) 2_576 .
O4 Tb1 O1 81.39(18) . .
O6 Tb1 O1 135.62(17) . .
O7 Tb1 O5 100.62(19) . .
O8 Tb1 O5 125.32(16) . .
O3 Tb1 O5 155.20(16) 2_576 .
O4 Tb1 O5 72.64(18) . .
O6 Tb1 O5 53.42(17) . .
O1 Tb1 O5 83.02(16) . .
O7 Tb1 O2 75.59(18) . .
O8 Tb1 O2 149.32(18) . .
O3 Tb1 O2 84.20(16) 2_576 .
O4 Tb1 O2 125.05(18) . .
O6 Tb1 O2 110.64(18) . .
O1 Tb1 O2 53.90(17) . .
O5 Tb1 O2 71.88(17) . .
O7 Tb1 O3 135.55(17) . .
O8 Tb1 O3 69.09(15) . .
O3 Tb1 O3 68.07(17) 2_576 .
O4 Tb1 O3 51.04(16) . .
O6 Tb1 O3 117.25(17) . .
O1 Tb1 O3 76.05(15) . .
O5 Tb1 O3 121.80(16) . .
O2 Tb1 O3 127.17(16) . .
C9 S1 C10 99.3(12) . .
C10A S1A C9 108.2(11) . .
C20 S2 C19 101.1(6) . .
C30 S3 C29 95.1(10) . .
C30A S3 C29 109.8(13) . .
C1 O1 Tb1 92.9(4) . .
C1 O2 Tb1 91.7(4) . .
C11 O3 Tb1 159.6(5) . 2_576
C11 O3 Tb1 88.1(4) . .
Tb1 O3 Tb1 111.93(17) 2_576 .
C11 O4 Tb1 100.9(4) . .
C21 O5 Tb1 92.2(4) . .
C21 O6 Tb1 93.0(4) . .
C31 O7 Tb1 132.4(6) . .
C31 N1 C32 122.4(9) . .
C31 N1 C33 120.4(8) . .
C32 N1 C33 117.0(9) . .
O2 C1 O1 121.2(6) . .
O2 C1 C2 119.9(7) . .
O1 C1 C2 118.8(7) . .
C7 C2 C3 119.6(8) . .
C7 C2 C1 120.5(8) . .
C3 C2 C1 119.9(8) . .
C4 C3 C2 120.6(10) . .
C5 C4 C3 120.7(12) . .
C4 C5 C6 119.6(11) . .
C4 C5 C8 118.1(11) . .
C6 C5 C8 122.3(10) . .
C5 C6 C7 120.7(11) . .
C2 C7 C6 118.8(11) . .
C8 C8 C5 118.8(14) 2_677 .
C8 C8 C9 126.7(14) 2_677 .
C5 C8 C9 114.5(9) . .
C8 C9 S1 121.7(9) . .
C8 C9 S1A 104.4(8) . .
O4 C11 O3 119.4(6) . .
O4 C11 C12 117.8(6) . .
O3 C11 C12 122.7(6) . .
C17 C12 C13 118.5(8) . .
C17 C12 C11 120.5(8) . .
C13 C12 C11 120.8(7) . .
C14 C13 C12 120.2(8) . .
C13 C14 C15 120.7(9) . .
C16 C15 C14 118.3(10) . .
C16 C15 C18 121.3(10) . .
C14 C15 C18 120.3(9) . .
C17 C16 C15 121.0(11) . .
C16 C17 C12 121.2(10) . .
C18 C18 C19 127.5(14) 2_565 .
C18 C18 C15 118.7(13) 2_565 .
C19 C18 C15 113.7(10) . .
C18 C19 S2 115.8(8) . .
O5 C21 O6 120.0(6) . .
O5 C21 C22 121.0(6) . .
O6 C21 C22 119.0(6) . .
C23 C22 C27 118.6(7) . .
C23 C22 C21 120.3(7) . .
C27 C22 C21 121.1(7) . .
C24 C23 C22 120.0(8) . .
C23 C24 C25 121.2(9) . .
C26 C25 C24 118.7(10) . .
C26 C25 C28 120.4(10) . .
C24 C25 C28 120.8(9) . .
C27 C26 C25 120.5(10) . .
C26 C27 C22 120.9(8) . .
C28 C28 C29 124.6(13) 2_366 .
C28 C28 C25 121.0(13) 2_366 .
C29 C28 C25 114.4(9) . .
C28 C29 S3 111.7(7) . .
O7 C31 N1 125.3(8) . .

loop_
_geom_bond_atom_site_label_1
_geom_bond_atom_site_label_2
_geom_bond_distance
_geom_bond_site_symmetry_2
Tb1 O7 2.371(5) .
Tb1 O8 2.391(5) .
Tb1 O3 2.395(5) 2_576
Tb1 O4 2.405(5) .
Tb1 O6 2.421(5) .
Tb1 O1 2.421(5) .
Tb1 O5 2.452(5) .
Tb1 O2 2.463(5) .
Tb1 O3 2.653(5) .
S1 C9 1.582(13) .
S1 C10 1.753(10) .
S1A C10A 1.741(10) .
S1A C9 2.066(14) .
S2 C20 1.715(14) .
S2 C19 1.778(12) .
S3 C30 1.61(2) .
S3 C30A 1.75(3) .
S3 C29 1.801(12) .
O1 C1 1.285(9) .
O2 C1 1.256(9) .
O3 C11 1.289(8) .
O3 Tb1 2.395(5) 2_576
O4 C11 1.249(9) .
O5 C21 1.253(9) .
O6 C21 1.275(9) .
O7 C31 1.238(10) .
N1 C31 1.315(11) .
N1 C32 1.440(12) .
N1 C33 1.453(14) .
C1 C2 1.488(10) .
C2 C7 1.392(14) .
C2 C3 1.411(13) .
C3 C4 1.385(13) .
C4 C5 1.377(17) .
C5 C6 1.397(16) .
C5 C8 1.539(15) .
C6 C7 1.421(14) .
C8 C8 1.27(2) 2_677
C8 C9 1.560(15) .
C11 C12 1.469(10) .
C12 C17 1.392(13) .
C12 C13 1.401(12) .
C13 C14 1.379(12) .
C14 C15 1.411(14) .
C15 C16 1.385(15) .
C15 C18 1.538(15) .
C16 C17 1.373(15) .
C18 C18 1.30(2) 2_565
C18 C19 1.510(15) .
C21 C22 1.485(10) .
C22 C23 1.398(11) .
C22 C27 1.399(12) .
C23 C24 1.377(12) .
C24 C25 1.396(14) .
C25 C26 1.387(15) .
C25 C28 1.506(15) .
C26 C27 1.377(13) .
C28 C28 1.32(2) 2_366
C28 C29 1.505(15) .
